data_2201467
loop_
_publ_author_name
'Batsanov, Andrei S.'
'Hesselink, Joanna L.'

_publ_section_title
;
 2-Norbornene-<i>exo</i>-<i>cis</i>-5,6-dicarboxylic acid
;
_journal_issue 11
_journal_name_full 'Acta Crystallographica Section E'
_journal_page_first o1272
_journal_page_last o1274
_journal_paper_doi 10.1107/S1600536802018986
_journal_volume 58
_journal_year 2002
_chemical_formula_iupac 'C9 H10 O4'
_chemical_formula_moiety 'C9 H10 O4'
_chemical_formula_sum 'C9 H10 O4'
_chemical_formula_weight 182.17
_chemical_melting_point 423.6(5)
_chemical_name_common '2-norbornene-exo-cis-5,6-dicarboxylic acid'
_chemical_name_systematic ' bicyclo[2.2.1]hept-2-ene-exo-cis-5,6-dicarboxylic acid'
_space_group_IT_number 2
_symmetry_cell_setting triclinic
_symmetry_space_group_name_Hall '-P 1'
_symmetry_space_group_name_H-M 'P -1'
_atom_sites_solution_hydrogens difmap
_atom_sites_solution_primary direct
_atom_sites_solution_secondary difmap
_audit_creation_method SHELXL-97
_cell_angle_alpha 114.220(10)
_cell_angle_beta 97.440(10)
_cell_angle_gamma 101.930(10)
_cell_formula_units_Z 6
_cell_length_a 11.282(2)
_cell_length_b 11.482(2)
_cell_length_c 11.702(2)
_cell_measurement_reflns_used 429
_cell_measurement_temperature 150(2)
_cell_measurement_theta_max 20.6
_cell_measurement_theta_min 12.1
_cell_volume 1313.0(4)
_computing_cell_refinement SMART
_computing_data_collection 'SMART (Siemens, 1995)'
_computing_data_reduction 'SAINT (Siemens, 1995)'
_computing_molecular_graphics 'SHELXTL (Bruker, 1997)'
_computing_publication_material SHELXTL
_computing_structure_refinement 'SHELXL97 (Sheldrick, 1997)'
_computing_structure_solution 'SHELXS86 (Sheldrick, 1990)'
_diffrn_ambient_temperature 150(2)
_diffrn_detector_area_resol_mean 8
_diffrn_measured_fraction_theta_full 0.986
_diffrn_measured_fraction_theta_max 0.986
_diffrn_measurement_device_type 'Siemens SMART 1K CCD area-detector'
_diffrn_measurement_method \w
_diffrn_radiation_monochromator graphite
_diffrn_radiation_source 'fine-focus sealed tube'
_diffrn_radiation_type MoK\a
_diffrn_radiation_wavelength 0.71073
_diffrn_reflns_av_R_equivalents 0.0236
_diffrn_reflns_av_sigmaI/netI 0.0367
_diffrn_reflns_limit_h_max 12
_diffrn_reflns_limit_h_min -14
_diffrn_reflns_limit_k_max 14
_diffrn_reflns_limit_k_min -14
_diffrn_reflns_limit_l_max 15
_diffrn_reflns_limit_l_min -10
_diffrn_reflns_number 9582
_diffrn_reflns_theta_full 27.55
_diffrn_reflns_theta_max 27.55
_diffrn_reflns_theta_min 1.90
_diffrn_standards_decay_% 0
_exptl_absorpt_coefficient_mu 0.110
_exptl_absorpt_correction_type none
_exptl_crystal_colour colorless
_exptl_crystal_density_diffrn 1.382
_exptl_crystal_density_meas ?
_exptl_crystal_density_method 'not measured'
_exptl_crystal_description bulk
_exptl_crystal_F_000 576
_exptl_crystal_size_max 0.4
_exptl_crystal_size_mid 0.3
_exptl_crystal_size_min 0.2
_refine_diff_density_max 0.319
_refine_diff_density_min -0.211
_refine_ls_extinction_coef 0.0205(9)
_refine_ls_extinction_expression Fc^*^=kFc[1+0.001xFc^2^\l^3^/sin(2\q)]^-1/4^
_refine_ls_extinction_method SHELXL97
_refine_ls_goodness_of_fit_ref 1.122
_refine_ls_hydrogen_treatment refall
_refine_ls_matrix_type full
_refine_ls_number_parameters 493
_refine_ls_number_reflns 5970
_refine_ls_number_restraints 1
_refine_ls_restrained_S_all 1.124
_refine_ls_R_factor_all 0.0674
_refine_ls_R_factor_gt 0.0487
_refine_ls_shift/su_max 0.001
_refine_ls_shift/su_mean 0.000
_refine_ls_structure_factor_coef Fsqd
_refine_ls_weighting_details 'calc w = 1/[\s^2^(Fo^2^)+1.1369P] where P = (Fo^2^+2Fc^2^)/3'
_refine_ls_weighting_scheme calc
_refine_ls_wR_factor_gt 0.0908
_refine_ls_wR_factor_ref 0.1023
_reflns_number_gt 4833
_reflns_number_total 5970
_reflns_threshold_expression I>2\s(I)
_cod_data_source_file cv6155.cif
_cod_data_source_block I
_cod_depositor_comments
;
The following automatic conversions were performed:

'_chemical_melting_point' value '150--151\% C' was changed to
'423.6(5)' - it was converted from degrees Celsius(C) to Kelvins(K),
the average value was taken and precision was estimated.

Automatic conversion script
Id: cif_fix_values 1646 2011-03-28 12:23:43Z adriana 

The following automatic conversions were performed:

'_chemical_melting_point' value '150--151\% C' was changed to
'423.6(5)' - it was converted from degrees Celsius(C) to Kelvins(K),
the average value was taken and precision was estimated.

Automatic conversion script
Id: cif_fix_values 1715 2011-07-08 13:25:40Z adriana 

The following automatic conversions were performed:

'_exptl_crystal_density_meas' value 'not measured' was changed to '?'
- the value is perceived as not measured.

Automatic conversion script
Id: cif_fix_values 3008 2015-01-20 13:52:24Z robertas 
;
_cod_database_code 2201467
_cod_database_fobs_code 2201467

loop_
_symmetry_equiv_pos_as_xyz
'x, y, z'
'-x, -y, -z'

loop_
_atom_site_label
_atom_site_fract_x
_atom_site_fract_y
_atom_site_fract_z
_atom_site_U_iso_or_equiv
_atom_site_adp_type
_atom_site_calc_flag
_atom_site_refinement_flags
_atom_site_occupancy
_atom_site_disorder_assembly
_atom_site_disorder_group
_atom_site_type_symbol
C1 0.20726(17) 0.75940(18) 0.88599(17) 0.0214(4) Uani d . 1 . . C
H1 0.2424(19) 0.732(2) 0.946(2) 0.025(5) Uiso d . 1 . . H
C2 0.11123(17) 0.83415(18) 0.92526(17) 0.0248(4) Uani d . 1 . . C
H2 0.059(2) 0.823(2) 0.984(2) 0.031(6) Uiso d . 1 . . H
C3 0.10188(18) 0.89875(19) 0.85439(19) 0.0278(4) Uani d . 1 . . C
H3 0.043(2) 0.946(2) 0.849(2) 0.036(6) Uiso d . 1 . . H
C4 0.19060(18) 0.86850(18) 0.76626(18) 0.0245(4) Uani d . 1 . . C
H4 0.2138(19) 0.928(2) 0.728(2) 0.030(6) Uiso d . 1 . . H
C5 0.12747(17) 0.72023(18) 0.66513(17) 0.0228(4) Uani d D 1 A . C
H5 0.0390(19) 0.7046(19) 0.6293(19) 0.023(5) Uiso d . 1 . . H
C6 0.13858(17) 0.64215(17) 0.74764(17) 0.0213(4) Uani d . 1 A . C
H6 0.0592(18) 0.5960(18) 0.7480(17) 0.016(5) Uiso d . 1 . . H
C7 0.29615(17) 0.85395(18) 0.85173(17) 0.0222(4) Uani d . 1 . . C
H71 0.3427(19) 0.941(2) 0.930(2) 0.029(5) Uiso d . 1 . . H
H72 0.3552(19) 0.813(2) 0.8036(19) 0.024(5) Uiso d . 1 . . H
C8 0.18248(18) 0.67455(19) 0.54889(17) 0.0267(4) Uani d D 1 . . C
C9 0.21083(18) 0.54171(18) 0.70558(17) 0.0253(4) Uani d . 1 . . C
O1A 0.11724(17) 0.5541(2) 0.45869(16) 0.0425(5) Uani d P 0.92 A 1 O
H01A 0.147(3) 0.530(3) 0.383(4) 0.085(12) Uiso d P 0.92 B 1 H
O2A 0.2760(2) 0.7416(2) 0.5381(2) 0.0230(4) Uani d P 0.92 A 1 O
O3A 0.1684(3) 0.4366(3) 0.7256(3) 0.0348(5) Uani d P 0.92 C 1 O
H03A 0.222(3) 0.378(3) 0.697(3) 0.066(9) Uiso d P 0.92 D 1 H
O4A 0.30355(16) 0.55607(15) 0.66312(19) 0.0343(4) Uani d P 0.92 C 1 O
O1B 0.090(2) 0.604(2) 0.447(2) 0.033(5) Uiso d PD 0.08 A 2 O
O2B 0.289(3) 0.713(3) 0.534(3) 0.029(9) Uiso d PD 0.08 A 2 O
O3B 0.253(2) 0.529(2) 0.605(2) 0.042(6) Uiso d P 0.08 C 2 O
O4B 0.205(3) 0.465(3) 0.747(3) 0.034(9) Uiso d P 0.08 C 2 O
C11 0.26122(18) -0.07162(19) 0.26903(18) 0.0258(4) Uani d . 1 . . C
H11 0.182(2) -0.143(2) 0.223(2) 0.029(5) Uiso d . 1 . . H
C12 0.38093(19) -0.10864(19) 0.24788(19) 0.0280(4) Uani d . 1 . . C
H12 0.388(2) -0.200(2) 0.218(2) 0.042(6) Uiso d . 1 . . H
C13 0.47143(19) 0.00376(19) 0.29011(19) 0.0270(4) Uani d . 1 . . C
H13 0.558(2) 0.015(2) 0.299(2) 0.027(5) Uiso d . 1 . . H
C14 0.41403(17) 0.11859(18) 0.33831(18) 0.0233(4) Uani d . 1 . . C
H14 0.4619(19) 0.204(2) 0.3474(19) 0.025(5) Uiso d . 1 . . H
C15 0.38077(17) 0.12735(17) 0.46640(17) 0.0209(4) Uani d . 1 . . C
H15 0.452(2) 0.133(2) 0.526(2) 0.029(5) Uiso d . 1 . . H
C16 0.27821(16) -0.00877(18) 0.41998(17) 0.0212(4) Uani d . 1 . . C
H16 0.3105(18) -0.063(2) 0.4546(19) 0.022(5) Uiso d . 1 . . H
C17 0.28400(19) 0.0528(2) 0.24607(18) 0.0271(4) Uani d . 1 . . C
H171 0.2256(19) 0.107(2) 0.2752(19) 0.025(5) Uiso d . 1 . . H
H172 0.287(2) 0.031(2) 0.157(2) 0.031(6) Uiso d . 1 . . H
C18 0.34145(18) 0.24947(18) 0.54236(18) 0.0253(4) Uani d . 1 . . C
C19 0.15569(17) -0.00005(19) 0.45546(18) 0.0243(4) Uani d . 1 . . C
O11 0.35842(15) 0.34077(14) 0.50097(15) 0.0345(3) Uani d . 1 . . O
H011 0.341(3) 0.415(3) 0.557(3) 0.068(9) Uiso d . 1 . . H
O12 0.30148(15) 0.26339(14) 0.63797(13) 0.0358(4) Uani d . 1 . . O
O13 0.12244(16) -0.05902(18) 0.52244(17) 0.0422(4) Uani d . 1 . . O
H013 0.052(5) -0.063(4) 0.530(4) 0.049(13) Uiso d P 0.60 E 1 H
O14 0.09035(15) 0.05729(17) 0.41505(16) 0.0384(4) Uani d . 1 . . O
H014 0.025(6) 0.052(5) 0.434(5) 0.025(14) Uiso d P 0.40 F 2 H
C21 0.38484(19) 0.3337(2) 0.1277(2) 0.0295(4) Uani d . 1 . . C
H21 0.421(2) 0.345(2) 0.212(2) 0.034(6) Uiso d . 1 . . H
C22 0.4626(2) 0.2950(2) 0.0294(2) 0.0357(5) Uani d . 1 . . C
H22 0.551(2) 0.308(2) 0.049(2) 0.044(7) Uiso d . 1 . . H
C23 0.3889(2) 0.2539(2) -0.0855(2) 0.0329(5) Uani d . 1 . . C
H23 0.410(2) 0.229(2) -0.167(2) 0.036(6) Uiso d . 1 . . H
C24 0.25993(18) 0.26365(19) -0.06683(19) 0.0262(4) Uani d . 1 . . C
H24 0.190(2) 0.213(2) -0.143(2) 0.035(6) Uiso d . 1 . . H
C25 0.27388(17) 0.41583(18) -0.00166(17) 0.0212(4) Uani d . 1 . . C
H25 0.3137(18) 0.4605(19) -0.0467(18) 0.019(5) Uiso d . 1 . . H
C26 0.36091(17) 0.46715(18) 0.13559(17) 0.0225(4) Uani d . 1 . . C
H26 0.4370(19) 0.530(2) 0.1473(19) 0.024(5) Uiso d . 1 . . H
C27 0.2575(2) 0.2336(2) 0.0491(2) 0.0302(4) Uani d . 1 . . C
H271 0.261(2) 0.141(2) 0.027(2) 0.043(7) Uiso d . 1 . . H
H272 0.187(2) 0.254(2) 0.091(2) 0.026(5) Uiso d . 1 . . H
C28 0.15086(16) 0.44824(17) -0.00077(17) 0.0209(4) Uani d . 1 . . C
C29 0.30380(17) 0.52761(18) 0.24700(17) 0.0234(4) Uani d . 1 . . C
O21 0.16514(13) 0.57781(13) 0.05335(14) 0.0279(3) Uani d . 1 . . O
H021 0.088(3) 0.593(3) 0.050(3) 0.064(9) Uiso d . 1 . . H
O22 0.04919(12) 0.36414(12) -0.04842(13) 0.0255(3) Uani d . 1 . . O
O23 0.37683(13) 0.63862(13) 0.34188(14) 0.0313(3) Uani d . 1 . . O
H023 0.339(3) 0.671(3) 0.410(3) 0.073(10) Uiso d . 1 . . H
O24 0.19938(13) 0.47429(15) 0.25020(13) 0.0387(4) Uani d . 1 . . O

loop_
_atom_site_aniso_label
_atom_site_aniso_U_11
_atom_site_aniso_U_22
_atom_site_aniso_U_33
_atom_site_aniso_U_12
_atom_site_aniso_U_13
_atom_site_aniso_U_23
C1 0.0229(9) 0.0215(9) 0.0171(8) 0.0048(7) 0.0037(7) 0.0074(7)
C2 0.0241(9) 0.0237(9) 0.0205(9) 0.0049(7) 0.0085(7) 0.0041(7)
C3 0.0258(10) 0.0238(9) 0.0293(10) 0.0103(8) 0.0053(8) 0.0064(8)
C4 0.0282(10) 0.0222(9) 0.0234(9) 0.0069(7) 0.0063(7) 0.0107(8)
C5 0.0193(9) 0.0261(9) 0.0180(8) 0.0029(7) 0.0006(7) 0.0081(7)
C6 0.0196(9) 0.0200(9) 0.0212(9) 0.0036(7) 0.0061(7) 0.0069(7)
C7 0.0208(9) 0.0201(9) 0.0201(9) 0.0036(7) 0.0045(7) 0.0049(7)
C8 0.0251(9) 0.0295(10) 0.0176(9) 0.0013(8) 0.0000(7) 0.0077(8)
C9 0.0307(10) 0.0179(8) 0.0215(9) 0.0045(7) 0.0049(8) 0.0051(7)
O1A 0.0365(10) 0.0422(11) 0.0199(8) -0.0135(9) 0.0091(7) -0.0022(8)
O2A 0.0238(10) 0.0198(10) 0.0255(9) 0.0067(8) 0.0069(6) 0.0097(8)
O3A 0.0503(17) 0.0273(12) 0.0394(13) 0.0169(12) 0.0240(13) 0.0204(11)
O4A 0.0327(9) 0.0227(8) 0.0484(11) 0.0109(7) 0.0189(9) 0.0128(8)
C11 0.0245(9) 0.0231(9) 0.0234(9) 0.0027(8) 0.0060(8) 0.0061(8)
C12 0.0324(10) 0.0227(9) 0.0300(10) 0.0105(8) 0.0145(8) 0.0096(8)
C13 0.0266(10) 0.0268(10) 0.0310(10) 0.0102(8) 0.0141(8) 0.0127(8)
C14 0.0262(9) 0.0202(9) 0.0253(9) 0.0073(7) 0.0105(7) 0.0104(7)
C15 0.0206(9) 0.0209(9) 0.0216(9) 0.0082(7) 0.0050(7) 0.0087(7)
C16 0.0212(9) 0.0220(9) 0.0245(9) 0.0092(7) 0.0078(7) 0.0124(7)
C17 0.0317(10) 0.0309(10) 0.0197(9) 0.0110(8) 0.0072(8) 0.0111(8)
C18 0.0281(10) 0.0237(9) 0.0228(9) 0.0087(8) 0.0048(7) 0.0090(8)
C19 0.0243(9) 0.0282(9) 0.0255(9) 0.0100(8) 0.0086(7) 0.0150(8)
O11 0.0507(9) 0.0265(7) 0.0403(8) 0.0215(7) 0.0233(7) 0.0196(7)
O12 0.0581(10) 0.0318(8) 0.0290(7) 0.0243(7) 0.0221(7) 0.0158(6)
O13 0.0349(9) 0.0681(12) 0.0598(11) 0.0284(8) 0.0283(8) 0.0515(10)
O14 0.0307(8) 0.0572(10) 0.0554(10) 0.0270(8) 0.0229(8) 0.0416(9)
C21 0.0318(10) 0.0312(10) 0.0284(10) 0.0129(8) 0.0018(8) 0.0158(8)
C22 0.0296(11) 0.0368(12) 0.0445(13) 0.0199(9) 0.0085(9) 0.0173(10)
C23 0.0343(11) 0.0326(11) 0.0358(11) 0.0201(9) 0.0145(9) 0.0124(9)
C24 0.0262(10) 0.0242(9) 0.0270(10) 0.0123(8) 0.0056(8) 0.0083(8)
C25 0.0223(9) 0.0236(9) 0.0217(9) 0.0092(7) 0.0074(7) 0.0123(7)
C26 0.0195(9) 0.0217(9) 0.0249(9) 0.0041(7) 0.0052(7) 0.0102(7)
C27 0.0341(11) 0.0214(9) 0.0367(11) 0.0094(8) 0.0072(9) 0.0144(8)
C28 0.0240(9) 0.0217(9) 0.0210(9) 0.0082(7) 0.0073(7) 0.0119(7)
C29 0.0240(9) 0.0223(9) 0.0225(9) 0.0036(7) 0.0029(7) 0.0109(7)
O21 0.0231(7) 0.0200(6) 0.0402(8) 0.0082(5) 0.0081(6) 0.0121(6)
O22 0.0215(6) 0.0214(6) 0.0321(7) 0.0073(5) 0.0060(5) 0.0104(6)
O23 0.0270(7) 0.0245(7) 0.0276(7) -0.0015(6) 0.0063(6) 0.0021(6)
O24 0.0287(8) 0.0415(9) 0.0242(7) -0.0078(6) 0.0104(6) 0.0014(6)

loop_
_atom_type_symbol
_atom_type_description
_atom_type_scat_dispersion_real
_atom_type_scat_dispersion_imag
_atom_type_scat_source
C C 0.0033 0.0016 'International Tables Vol C Tables 4.2.6.8 and 6.1.1.4'
H H 0.0000 0.0000 'International Tables Vol C Tables 4.2.6.8 and 6.1.1.4'
O O 0.0106 0.0060 'International Tables Vol C Tables 4.2.6.8 and 6.1.1.4'

loop_
_geom_angle_atom_site_label_1
_geom_angle_atom_site_label_2
_geom_angle_atom_site_label_3
_geom_angle
_geom_angle_publ_flag
C2 C1 C7 101.20(15) yes
C2 C1 C6 104.02(14) yes
C7 C1 C6 101.12(14) yes
C2 C1 H1 115.6(12) ?
C7 C1 H1 117.9(12) ?
C6 C1 H1 114.8(12) ?
C3 C2 C1 107.20(16) yes
C3 C2 H2 128.5(13) ?
C1 C2 H2 123.8(13) ?
C2 C3 C4 107.91(17) yes
C2 C3 H3 127.2(14) ?
C4 C3 H3 124.4(14) ?
C3 C4 C7 100.88(15) yes
C3 C4 C5 103.92(15) yes
C7 C4 C5 101.10(14) yes
C3 C4 H4 117.7(13) ?
C7 C4 H4 117.3(13) ?
C5 C4 H4 113.6(13) ?
C8 C5 C4 114.25(15) yes
C8 C5 C6 114.49(15) yes
C4 C5 C6 103.03(14) yes
C8 C5 H5 104.6(12) ?
C4 C5 H5 111.6(12) ?
C6 C5 H5 109.0(12) ?
C9 C6 C5 115.61(15) yes
C9 C6 C1 110.82(15) yes
C5 C6 C1 101.64(14) yes
C9 C6 H6 106.7(11) ?
C5 C6 H6 111.2(11) ?
C1 C6 H6 110.8(11) ?
C1 C7 C4 93.93(14) yes
C1 C7 H71 112.1(12) ?
C4 C7 H71 112.4(12) ?
C1 C7 H72 113.7(12) ?
C4 C7 H72 113.2(12) ?
H71 C7 H72 110.7(16) ?
O2B C8 O1B 118.8(19) ?
O2A C8 O1A 123.5(2) ?
O2A C8 C5 124.13(19) ?
O2B C8 C5 131.6(16) ?
O1B C8 C5 107.7(10) ?
O1A C8 C5 112.32(16) ?
O4B C9 O4A 112.4(17) ?
O4B C9 O3B 124(2) ?
O4A C9 O3B 33.8(10) ?
O4B C9 O3A 18.9(15) ?
O4A C9 O3A 122.1(2) ?
O3B C9 O3A 121.0(11) ?
O4B C9 C6 119.2(18) ?
O4A C9 C6 124.61(17) ?
O3B C9 C6 115.5(11) ?
O3A C9 C6 113.21(18) ?
C8 O1A H01A 112(2) ?
C9 O3A H03A 107.7(19) ?
C8 O1B H01A 96(2) ?
C9 O4B H03A 120(4) ?
C12 C11 C17 100.29(15) yes
C12 C11 C16 104.30(15) yes
C17 C11 C16 101.84(14) yes
C12 C11 H11 117.2(12) ?
C17 C11 H11 118.8(12) ?
C16 C11 H11 112.2(12) ?
C13 C12 C11 107.40(17) yes
C13 C12 H12 128.4(14) ?
C11 C12 H12 123.7(14) ?
C12 C13 C14 107.77(17) yes
C12 C13 H13 128.1(13) ?
C14 C13 H13 123.8(13) ?
C13 C14 C17 100.35(15) yes
C13 C14 C15 106.04(15) yes
C17 C14 C15 100.35(14) yes
C13 C14 H14 117.0(12) ?
C17 C14 H14 118.2(12) ?
C15 C14 H14 112.8(12) ?
C18 C15 C14 114.74(15) yes
C18 C15 C16 114.46(15) yes
C14 C15 C16 102.90(14) yes
C18 C15 H15 103.6(13) ?
C14 C15 H15 111.4(12) ?
C16 C15 H15 109.9(13) ?
C19 C16 C15 116.31(15) yes
C19 C16 C11 111.07(15) yes
C15 C16 C11 101.72(14) yes
C19 C16 H16 107.5(12) ?
C15 C16 H16 109.4(12) ?
C11 C16 H16 110.8(12) ?
C14 C17 C11 93.87(15) yes
C14 C17 H171 111.9(12) ?
C11 C17 H171 114.0(12) ?
C14 C17 H172 112.4(13) ?
C11 C17 H172 112.1(13) ?
H171 C17 H172 111.6(17) ?
O12 C18 O11 122.97(17) ?
O12 C18 C15 121.93(17) ?
O11 C18 C15 115.03(16) ?
O14 C19 O13 123.67(17) ?
O14 C19 C16 120.44(17) ?
O13 C19 C16 115.81(16) ?
C18 O11 H011 109.2(18) ?
C19 O13 H013 113(3) ?
C19 O14 H014 113(4) ?
C22 C21 C27 100.83(17) yes
C22 C21 C26 105.46(16) yes
C27 C21 C26 101.00(15) yes
C22 C21 H21 115.9(13) ?
C27 C21 H21 120.8(13) ?
C26 C21 H21 110.9(13) ?
C23 C22 C21 107.35(18) yes
C23 C22 H22 126.9(15) ?
C21 C22 H22 125.4(14) ?
C22 C23 C24 107.84(19) yes
C22 C23 H23 128.9(14) ?
C24 C23 H23 123.0(14) ?
C23 C24 C27 100.37(16) yes
C23 C24 C25 104.78(16) yes
C27 C24 C25 100.66(15) yes
C23 C24 H24 116.9(13) ?
C27 C24 H24 118.5(13) ?
C25 C24 H24 113.4(13) ?
C28 C25 C24 113.64(15) yes
C28 C25 C26 114.78(14) yes
C24 C25 C26 103.48(14) yes
C28 C25 H25 103.6(11) ?
C24 C25 H25 112.3(11) ?
C26 C25 H25 109.2(11) ?
C29 C26 C25 115.17(15) yes
C29 C26 C21 109.94(15) yes
C25 C26 C21 101.15(14) yes
C29 C26 H26 108.7(12) ?
C25 C26 H26 110.8(12) ?
C21 C26 H26 110.9(12) ?
C21 C27 C24 93.94(16) yes
C21 C27 H271 110.6(14) ?
C24 C27 H271 111.4(14) ?
C21 C27 H272 113.8(12) ?
C24 C27 H272 114.3(12) ?
H271 C27 H272 111.6(18) ?
O22 C28 O21 123.60(16) ?
O22 C28 C25 123.89(16) ?
O21 C28 C25 112.47(15) ?
O24 C29 O23 123.02(17) ?
O24 C29 C26 122.57(16) ?
O23 C29 C26 114.36(16) ?
C28 O21 H021 109.5(17) ?
C29 O23 H023 111.8(19) ?

loop_
_geom_bond_atom_site_label_1
_geom_bond_atom_site_label_2
_geom_bond_site_symmetry_2
_geom_bond_distance
_geom_bond_publ_flag
C1 C2 . 1.520(3) yes
C1 C7 . 1.535(2) yes
C1 C6 . 1.578(2) yes
C1 H1 . 0.95(2) ?
C2 C3 . 1.328(3) yes
C2 H2 . 0.99(2) ?
C3 C4 . 1.518(3) yes
C3 H3 . 0.95(2) ?
C4 C7 . 1.535(3) yes
C4 C5 . 1.560(3) yes
C4 H4 . 0.97(2) ?
C5 C8 . 1.509(3) yes
C5 C6 . 1.574(3) yes
C5 H5 . 0.98(2) ?
C6 C9 . 1.504(3) yes
C6 H6 . 0.943(19) yes
C7 H71 . 1.01(2) ?
C7 H72 . 1.00(2) ?
C8 O2A . 1.225(3) yes
C8 O2B . 1.25(4) yes
C8 O1B . 1.31(2) yes
C8 O1A . 1.323(2) yes
C9 O4B . 1.16(4) yes
C9 O4A . 1.224(2) yes
C9 O3B . 1.29(2) yes
C9 O3A . 1.327(3) yes
O1A H01A . 0.94(4) ?
O3A H03A . 0.98(3) ?
O1B H01A . 1.24(4) ?
O4B H03A . 1.00(5) ?
C11 C12 . 1.518(3) yes
C11 C17 . 1.536(3) yes
C11 C16 . 1.577(3) yes
C11 H11 . 0.98(2) ?
C12 C13 . 1.324(3) yes
C12 H12 . 0.98(2) ?
C13 C14 . 1.521(3) yes
C13 H13 . 0.95(2) ?
C14 C17 . 1.533(3) yes
C14 C15 . 1.560(2) yes
C14 H14 . 0.97(2) ?
C15 C18 . 1.513(2) yes
C15 C16 . 1.571(2) yes
C15 H15 . 0.97(2) ?
C16 C19 . 1.505(2) yes
C16 H16 . 0.97(2) ?
C17 H171 . 0.99(2) ?
C17 H172 . 0.97(2) ?
C18 O12 . 1.222(2) yes
C18 O11 . 1.314(2) yes
C19 O14 . 1.252(2) yes
C19 O13 . 1.273(2) yes
O11 H011 . 0.92(3) ?
O13 H013 . 0.81(5) ?
O14 H014 . 0.80(7) ?
C21 C22 . 1.514(3) yes
C21 C27 . 1.529(3) yes
C21 C26 . 1.578(3) yes
C21 H21 . 0.97(2) ?
C22 C23 . 1.322(3) yes
C22 H22 . 0.96(2) ?
C23 C24 . 1.518(3) yes
C23 H23 . 0.96(2) ?
C24 C27 . 1.533(3) yes
C24 C25 . 1.556(3) yes
C24 H24 . 0.98(2) ?
C25 C28 . 1.510(2) yes
C25 C26 . 1.571(2) yes
C25 H25 . 0.965(19) ?
C26 C29 . 1.502(3) yes
C26 H26 . 0.95(2) ?
C27 H271 . 0.99(2) ?
C27 H272 . 1.01(2) ?
C28 O22 . 1.222(2) yes
C28 O21 . 1.320(2) yes
C29 O24 . 1.223(2) yes
C29 O23 . 1.305(2) yes
O21 H021 . 0.93(3) ?
O23 H023 . 0.93(3) ?

loop_
_geom_hbond_atom_site_label_D
_geom_hbond_atom_site_label_H
_geom_hbond_atom_site_label_A
_geom_hbond_site_symmetry_A
_geom_hbond_distance_DH
_geom_hbond_distance_HA
_geom_hbond_distance_DA
_geom_hbond_angle_DHA
O1A H01A O24 . 0.94(4) 1.66(4) 2.599(2) 175(3)
O3A H03A O12 . 0.98(3) 1.71(3) 2.688(3) 174(3)
O11 H011 O4A . 0.92(3) 1.76(3) 2.680(2) 179(3)
O13 H013 O14 2_556 0.81(5) 1.81(5) 2.600(2) 167(5)
O14 H014 O13 2_556 0.80(7) 1.80(7) 2.600(2) 173(6)
O21 H021 O22 2_565 0.93(3) 1.71(3) 2.6374(19) 175(3)
O23 H023 O2A . 0.93(3) 1.72(3) 2.640(3) 176(3)
O23 H023 O2B . 0.93(3) 1.56(4) 2.48(3) 169(3)

loop_
_geom_torsion_atom_site_label_1
_geom_torsion_atom_site_label_2
_geom_torsion_atom_site_label_3
_geom_torsion_atom_site_label_4
_geom_torsion
_geom_torsion_publ_flag
O2A C8 C5 C6 -111.7(2) yes
C8 C5 C6 C9 4.7(2) yes
C5 C6 C9 O4A 36.4(3) yes
O12 C18 C15 C16 54.3(2) yes
C18 C15 C16 C19 0.6(2) yes
C15 C16 C19 O14 61.7(2) yes
O22 C28 C25 C26 -120.13(19) yes
C28 C25 C26 C29 6.3(2) yes
C25 C26 C29 O24 47.2(3) yes
